data_7231254
loop_
_publ_author_name
'Ridenour, J. August'
'Cahill, Christopher L.'

_publ_section_title
;
 Nine isomorphous lanthanide--uranyl f--f bimetallic materials with
 2-thiophenecarboxylic acid and terpyridine: structure and concomitant
 luminescent properties
;
_journal_issue 34
_journal_name_full CrystEngComm
_journal_page_first 4997
_journal_paper_doi 10.1039/C8CE00811F
_journal_volume 20
_journal_year 2018
_chemical_formula_sum 'C160 H108 N18 O44 S14 Sm2 U6'
_chemical_formula_weight 5164.36
_space_group_crystal_system triclinic
_space_group_IT_number 2
_space_group_name_Hall '-P 1'
_space_group_name_H-M_alt 'P -1'
_symmetry_space_group_name_Hall '-P 1'
_symmetry_space_group_name_H-M 'P -1'
_atom_sites_solution_hydrogens geom
_audit_creation_method SHELXL-2014/7
_audit_update_record
;
2018-07-17 deposited with the CCDC.
2018-07-27 downloaded from the CCDC.
;
_cell_angle_alpha 81.7150(10)
_cell_angle_beta 89.029(2)
_cell_angle_gamma 82.2840(10)
_cell_formula_units_Z 1
_cell_length_a 10.2491(3)
_cell_length_b 14.3958(5)
_cell_length_c 29.1628(10)
_cell_measurement_reflns_used 9926
_cell_measurement_temperature 293(2)
_cell_measurement_theta_max 26.33
_cell_measurement_theta_min 2.16
_cell_volume 4219.3(2)
_computing_cell_refinement 'SAINT, Bruker-AXS'
_computing_data_collection 'APEX, Bruker-AXS'
_computing_data_reduction 'SAINT, Bruker-AXS'
_computing_molecular_graphics 'Crystal Maker (Palmer, 2009)'
_computing_publication_material WinGX
_computing_structure_refinement 'SHELXL-2014/7 (Sheldrick, 2014)'
_computing_structure_solution 'Superflip (Palatinus L., 2004)'
_diffrn_ambient_temperature 293(2)
_diffrn_measured_fraction_theta_full 1.000
_diffrn_measured_fraction_theta_max 0.985
_diffrn_measurement_device_type 'Bruker SMART APEXII'
_diffrn_measurement_method omega
_diffrn_radiation_probe x-ray
_diffrn_radiation_type MoK\a
_diffrn_radiation_wavelength 0.71073
_diffrn_reflns_av_R_equivalents 0.0397
_diffrn_reflns_av_unetI/netI 0.0542
_diffrn_reflns_Laue_measured_fraction_full 1.000
_diffrn_reflns_Laue_measured_fraction_max 0.985
_diffrn_reflns_limit_h_max 14
_diffrn_reflns_limit_h_min -13
_diffrn_reflns_limit_k_max 19
_diffrn_reflns_limit_k_min -19
_diffrn_reflns_limit_l_max 40
_diffrn_reflns_limit_l_min -40
_diffrn_reflns_number 61859
_diffrn_reflns_point_group_measured_fraction_full 1.000
_diffrn_reflns_point_group_measured_fraction_max 0.985
_diffrn_reflns_theta_full 25.500
_diffrn_reflns_theta_max 29.241
_diffrn_reflns_theta_min 1.411
_diffrn_source 'fine-focused sealed tube'
_diffrn_source_type Siemens
_exptl_absorpt_coefficient_mu 6.677
_exptl_absorpt_correction_T_max 0.7458
_exptl_absorpt_correction_T_min 0.5806
_exptl_absorpt_correction_type multi-scan
_exptl_absorpt_process_details 'SADABS, G. Sheldrick (1999)'
_exptl_crystal_colour Yellow-Orange
_exptl_crystal_density_diffrn 2.032
_exptl_crystal_description Block
_exptl_crystal_F_000 2446
_exptl_crystal_recrystallization_method Hydrothermal
_exptl_crystal_size_max 0.246
_exptl_crystal_size_mid 0.174
_exptl_crystal_size_min 0.154
_refine_diff_density_max 1.601
_refine_diff_density_min -0.849
_refine_diff_density_rms 0.125
_refine_ls_extinction_method none
_refine_ls_goodness_of_fit_ref 0.998
_refine_ls_hydrogen_treatment constr
_refine_ls_matrix_type full
_refine_ls_number_parameters 1311
_refine_ls_number_reflns 22602
_refine_ls_number_restraints 1031
_refine_ls_restrained_S_all 0.980
_refine_ls_R_factor_all 0.0632
_refine_ls_R_factor_gt 0.0341
_refine_ls_shift/su_max 0.005
_refine_ls_shift/su_mean 0.000
_refine_ls_structure_factor_coef Fsqd
_refine_ls_weighting_details 'w=1/[\s^2^(Fo^2^)+(0.0274P)^2^] where P=(Fo^2^+2Fc^2^)/3'
_refine_ls_weighting_scheme calc
_refine_ls_wR_factor_gt 0.0630
_refine_ls_wR_factor_ref 0.0717
_reflns_Friedel_coverage 0.000
_reflns_number_gt 15984
_reflns_number_total 22602
_reflns_threshold_expression 'I > 2\s(I)'
_cod_data_source_file c8ce00811f2.cif
_cod_data_source_block compound3
_cod_depositor_comments 'Adding full bibliography for 7231249--7231258.cif.'
_cod_database_code 7231254
_shelx_space_group_comment
;
The symmetry employed for this shelxl refinement is uniquely defined
by the following loop, which should always be used as a source of
symmetry information in preference to the above space-group names.
They are only intended as comments.
;

loop_
_space_group_symop_operation_xyz
'x, y, z'
'-x, -y, -z'

loop_
_atom_site_label
_atom_site_type_symbol
_atom_site_fract_x
_atom_site_fract_y
_atom_site_fract_z
_atom_site_U_iso_or_equiv
_atom_site_adp_type
_atom_site_occupancy
_atom_site_site_symmetry_order
_atom_site_calc_flag
_atom_site_refinement_flags_posn
_atom_site_refinement_flags_adp
_atom_site_refinement_flags_occupancy
_atom_site_disorder_assembly
_atom_site_disorder_group
C1 C -0.5059(5) 1.2946(3) -0.03053(19) 0.0556(14) Uani 1 1 d . . . . .
H1 H -0.508871 1.241693 -0.008314 0.067 Uiso 1 1 calc R U . . .
C2 C -0.5911(5) 1.3080(4) -0.06672(19) 0.0564(14) Uani 1 1 d . . . . .
H2 H -0.652325 1.266470 -0.068661 0.068 Uiso 1 1 calc R U . . .
C3 C -0.5846(5) 1.3839(4) -0.10020(17) 0.0512(13) Uani 1 1 d . . . . .
H3 H -0.639342 1.393786 -0.126057 0.061 Uiso 1 1 calc R U . . .
C4 C -0.4968(4) 1.4453(3) -0.09526(15) 0.0426(11) Uani 1 1 d . . . . .
H4 H -0.492021 1.497651 -0.117678 0.051 Uiso 1 1 calc R U . . .
C5 C -0.4151(4) 1.4296(3) -0.05705(14) 0.0337(10) Uani 1 1 d . . . . .
C6 C -0.3232(4) 1.4961(3) -0.04767(14) 0.0338(10) Uani 1 1 d . . . . .
C7 C -0.3003(5) 1.5720(3) -0.08067(15) 0.0430(11) Uani 1 1 d . . . . .
H7 H -0.341397 1.580887 -0.109459 0.052 Uiso 1 1 calc R U . . .
C8 C -0.2175(5) 1.6336(3) -0.07083(16) 0.0473(12) Uani 1 1 d . . . . .
H8 H -0.201386 1.684454 -0.092712 0.057 Uiso 1 1 calc R U . . .
C9 C -0.1590(4) 1.6188(3) -0.02811(16) 0.0408(11) Uani 1 1 d . . . . .
H9 H -0.101938 1.659507 -0.020707 0.049 Uiso 1 1 calc R U . . .
C10 C -0.1850(4) 1.5426(3) 0.00420(14) 0.0333(9) Uani 1 1 d . . . . .
C11 C -0.1248(4) 1.5248(3) 0.05115(15) 0.0346(10) Uani 1 1 d . . . . .
C12 C -0.0551(5) 1.5882(3) 0.06759(17) 0.0484(12) Uani 1 1 d . . . . .
H12 H -0.043665 1.644503 0.048871 0.058 Uiso 1 1 calc R U . . .
C13 C -0.0027(5) 1.5693(4) 0.11095(19) 0.0549(14) Uani 1 1 d . . . . .
H13 H 0.043422 1.612712 0.122212 0.066 Uiso 1 1 calc R U . . .
C14 C -0.0190(5) 1.4851(4) 0.13794(17) 0.0526(13) Uani 1 1 d . . . . .
H14 H 0.015859 1.470082 0.167735 0.063 Uiso 1 1 calc R U . . .
C15 C -0.0882(5) 1.4238(3) 0.11958(16) 0.0456(12) Uani 1 1 d . . . . .
H15 H -0.098484 1.366417 0.137586 0.055 Uiso 1 1 calc R U . . .
C21 C 0.0703(6) 0.9078(4) 0.09129(18) 0.0611(15) Uani 1 1 d . . . . .
H21 H 0.025823 0.942977 0.065607 0.073 Uiso 1 1 calc R U . . .
C22 C 0.1459(6) 0.8245(4) 0.08545(19) 0.0609(15) Uani 1 1 d . . . . .
H22 H 0.150896 0.803429 0.056705 0.073 Uiso 1 1 calc R U . . .
C23 C 0.2135(5) 0.7731(4) 0.12238(19) 0.0611(15) Uani 1 1 d . . . . .
H23 H 0.266049 0.716378 0.119426 0.073 Uiso 1 1 calc R U . . .
C24 C 0.2024(5) 0.8069(3) 0.16421(19) 0.0566(14) Uani 1 1 d . . . . .
H24 H 0.249076 0.773290 0.189795 0.068 Uiso 1 1 calc R U . . .
C25 C 0.1216(4) 0.8912(3) 0.16853(16) 0.0386(10) Uani 1 1 d . . . . .
C26 C 0.1053(4) 0.9288(3) 0.21288(16) 0.0379(10) Uani 1 1 d . . . . .
C27 C 0.1634(5) 0.8782(4) 0.25308(18) 0.0537(13) Uani 1 1 d . . . . .
H27 H 0.211112 0.818529 0.252944 0.064 Uiso 1 1 calc R U . . .
C28 C 0.1486(5) 0.9181(4) 0.2929(2) 0.0612(15) Uani 1 1 d . . . . .
H28 H 0.186755 0.885304 0.320245 0.073 Uiso 1 1 calc R U . . .
C29 C 0.0783(5) 1.0060(4) 0.29298(16) 0.0534(13) Uani 1 1 d . . . . .
H29 H 0.069988 1.033483 0.320029 0.064 Uiso 1 1 calc R U . . .
C30 C 0.0198(4) 1.0533(3) 0.25220(15) 0.0379(10) Uani 1 1 d . . . . .
C31 C -0.0641(4) 1.1449(3) 0.25113(15) 0.0389(10) Uani 1 1 d . . . . .
C32 C -0.0889(5) 1.1879(4) 0.28993(18) 0.0605(15) Uani 1 1 d . . . . .
H32 H -0.047321 1.160885 0.317686 0.073 Uiso 1 1 calc R U . . .
C33 C -0.1741(6) 1.2702(4) 0.2884(2) 0.0720(17) Uani 1 1 d . . . . .
H33 H -0.188934 1.299424 0.314794 0.086 Uiso 1 1 calc R U . . .
C34 C -0.2371(6) 1.3088(4) 0.24799(18) 0.0601(14) Uani 1 1 d . . . . .
H34 H -0.297148 1.363701 0.246171 0.072 Uiso 1 1 calc R U . . .
C35 C -0.2082(5) 1.2635(3) 0.21013(16) 0.0442(11) Uani 1 1 d . . . . .
H35 H -0.250501 1.289506 0.182365 0.053 Uiso 1 1 calc R U . . .
C36 C 0.6335(5) 0.6676(3) 0.79405(16) 0.0440(11) Uani 1 1 d . . . . .
C41 C 0.4707(5) 0.3675(3) 0.77932(17) 0.0457(12) Uani 1 1 d . . . . .
C42 C 0.3681(5) 0.3050(3) 0.79078(17) 0.0518(13) Uani 1 1 d . . . . .
C43 C 0.2392(5) 0.3301(4) 0.80099(18) 0.0570(14) Uani 1 1 d . . . . .
H43 H 0.200215 0.392274 0.800903 0.068 Uiso 1 1 calc R U . . .
C44 C 0.1727(7) 0.2513(6) 0.8116(2) 0.089(2) Uani 1 1 d . . . . .
H44 H 0.083641 0.255314 0.818982 0.107 Uiso 1 1 calc R U . . .
C45 C 0.2494(8) 0.1702(6) 0.8100(3) 0.110(3) Uani 1 1 d . . . . .
H45 H 0.220394 0.111254 0.816805 0.132 Uiso 1 1 calc R U . . .
C46 C 0.9178(5) 0.4188(4) 0.72669(18) 0.0495(12) Uani 1 1 d . . . . .
C51 C 0.3532(5) 0.8592(4) 0.4016(2) 0.0613(15) Uani 1 1 d . . . . .
H51 H 0.349831 0.910288 0.418055 0.074 Uiso 1 1 calc R U . . .
C52 C 0.4481(6) 0.8490(5) 0.3675(2) 0.0761(19) Uani 1 1 d . . . . .
H52 H 0.508249 0.892146 0.361494 0.091 Uiso 1 1 calc R U . . .
C53 C 0.4520(6) 0.7748(5) 0.3429(2) 0.079(2) Uani 1 1 d . . . . .
H53 H 0.512390 0.768555 0.319072 0.094 Uiso 1 1 calc R U . . .
C54 C 0.3670(6) 0.7101(5) 0.3536(2) 0.0703(17) Uani 1 1 d . . . . .
H54 H 0.369190 0.658909 0.337300 0.084 Uiso 1 1 calc R U . . .
C55 C 0.2770(5) 0.7214(4) 0.38900(17) 0.0509(13) Uani 1 1 d . . . . .
C56 C 0.1877(6) 0.6500(4) 0.40463(18) 0.0560(14) Uani 1 1 d . . . . .
C57 C 0.2183(8) 0.5563(5) 0.3973(2) 0.088(2) Uani 1 1 d . . . . .
H57 H 0.293664 0.537345 0.381034 0.105 Uiso 1 1 calc R U . . .
C58 C 0.1358(9) 0.4924(5) 0.4145(3) 0.100(3) Uani 1 1 d . . . . .
H58 H 0.158016 0.428607 0.411727 0.120 Uiso 1 1 calc R U . . .
C59 C 0.0217(9) 0.5218(5) 0.4355(2) 0.091(2) Uani 1 1 d . . . . .
H59 H -0.036395 0.479247 0.446182 0.110 Uiso 1 1 calc R U . . .
C60 C -0.0071(7) 0.6180(4) 0.44072(18) 0.0621(16) Uani 1 1 d . . . . .
C61 C -0.1328(7) 0.6566(5) 0.46130(19) 0.0695(17) Uani 1 1 d . . . . .
C62 C -0.2382(9) 0.6049(6) 0.4687(3) 0.115(3) Uani 1 1 d . . . . .
H62 H -0.229363 0.541980 0.463760 0.138 Uiso 1 1 calc R U . . .
C63 C -0.3569(10) 0.6489(8) 0.4835(3) 0.139(4) Uani 1 1 d . . . . .
H63 H -0.428384 0.615218 0.488538 0.166 Uiso 1 1 calc R U . . .
C64 C -0.3692(8) 0.7402(7) 0.4905(3) 0.112(3) Uani 1 1 d . . . . .
H64 H -0.449555 0.771252 0.499024 0.134 Uiso 1 1 calc R U . . .
C65 C -0.2594(7) 0.7859(6) 0.4848(2) 0.087(2) Uani 1 1 d . . . . .
H65 H -0.266012 0.847619 0.491513 0.105 Uiso 1 1 calc R U . . .
C66 C 0.2348(5) 0.7531(4) 0.52876(16) 0.0499(13) Uani 1 1 d . . . . .
C67 C 0.3226(5) 0.7075(4) 0.56785(17) 0.0537(13) Uani 1 1 d . . . . .
C68 C 0.4289(5) 0.7422(4) 0.58658(17) 0.0547(13) Uani 1 1 d . . . . .
H68 H 0.459407 0.799653 0.576461 0.066 Uiso 1 1 calc R U . . .
C69 C 0.4814(6) 0.6725(5) 0.6242(2) 0.083(2) Uani 1 1 d . . . . .
H69 H 0.552716 0.680611 0.641824 0.099 Uiso 1 1 calc R U . . .
C70 C 0.4213(7) 0.5955(5) 0.6322(2) 0.094(2) Uani 1 1 d . . . . .
H70 H 0.445628 0.545211 0.655572 0.113 Uiso 1 1 calc R U . . .
C76 C -0.0979(5) 0.9227(4) 0.56020(15) 0.0446(12) Uani 1 1 d . . . . .
N1 N -0.4178(4) 1.3528(3) -0.02474(13) 0.0426(9) Uani 1 1 d . . . . .
N2 N -0.2658(3) 1.4816(2) -0.00566(11) 0.0299(7) Uani 1 1 d . . . . .
N3 N -0.1417(3) 1.4421(2) 0.07721(12) 0.0352(8) Uani 1 1 d . . . . .
N4 N 0.0564(4) 0.9418(3) 0.13161(13) 0.0469(10) Uani 1 1 d . . . . .
N5 N 0.0340(3) 1.0151(2) 0.21224(12) 0.0351(8) Uani 1 1 d . . . . .
N6 N -0.1230(4) 1.1843(2) 0.21047(12) 0.0399(9) Uani 1 1 d . . . . .
N7 N 0.2668(4) 0.7977(3) 0.41142(13) 0.0474(10) Uani 1 1 d . . . . .
N8 N 0.0783(4) 0.6800(3) 0.42683(13) 0.0487(10) Uani 1 1 d . . . . .
N9 N -0.1421(5) 0.7460(3) 0.46998(14) 0.0600(12) Uani 1 1 d . . . . .
O1 O -0.4107(3) 1.3547(2) 0.07550(10) 0.0442(8) Uani 1 1 d . . . . .
O2 O -0.1192(3) 1.2875(2) 0.01363(10) 0.0405(7) Uani 1 1 d . . . . .
O3 O -0.3180(3) 1.1655(2) 0.03540(11) 0.0436(8) Uani 1 1 d . . . . .
O4 O -0.1392(3) 1.0686(2) 0.06199(11) 0.0533(9) Uani 1 1 d . . . . .
O5 O -0.1879(3) 1.23861(19) 0.10957(10) 0.0444(8) Uani 1 1 d . . . . .
O6 O -0.2205(3) 1.0500(2) 0.15572(11) 0.0491(8) Uani 1 1 d . . . . .
O7 O 0.0669(3) 1.1527(2) 0.12178(11) 0.0507(8) Uani 1 1 d . . . . .
O8 O 0.7328(3) 0.4378(2) 0.82321(10) 0.0501(8) Uani 1 1 d . . . . .
O9 O 0.6204(4) 0.5293(3) 0.71030(11) 0.0649(10) Uani 1 1 d . . . . .
O10 O 0.7387(3) 0.6395(2) 0.77420(12) 0.0564(9) Uani 1 1 d . . . . .
O11 O 0.5467(3) 0.6130(2) 0.80290(12) 0.0521(9) Uani 1 1 d . . . . .
O12 O 0.4479(3) 0.4525(2) 0.78574(12) 0.0518(9) Uani 1 1 d . . . . .
O13 O 0.5822(3) 0.3345(2) 0.76431(12) 0.0531(9) Uani 1 1 d . . . . .
O14 O 0.8287(3) 0.3655(2) 0.73309(12) 0.0567(9) Uani 1 1 d . . . . .
O15 O 0.9028(3) 0.4977(3) 0.74156(13) 0.0628(10) Uani 1 1 d . . . . .
O16 O 0.2507(4) 0.8346(3) 0.50861(12) 0.0647(10) Uani 1 1 d . . . . .
O17 O 0.1449(4) 0.7088(2) 0.51737(11) 0.0560(9) Uani 1 1 d . . . . .
O18 O -0.0369(3) 0.8697(2) 0.37768(10) 0.0524(9) Uani 1 1 d . . . . .
O19 O -0.1478(4) 0.9525(3) 0.42720(12) 0.0663(11) Uani 1 1 d . . . . .
O20 O -0.0404(4) 0.8945(2) 0.52591(11) 0.0545(9) Uani 1 1 d . . . . .
O21 O 0.1281(4) 0.9926(2) 0.43426(12) 0.0587(10) Uani 1 1 d . . . . .
OW1 O 0.3941(9) 0.9765(5) 0.5274(3) 0.221(4) Uani 1 1 d . . . . .
S3 S 0.4070(2) 0.18525(11) 0.79435(8) 0.0941(6) Uani 1 1 d . . . . .
S5 S 0.29662(19) 0.59955(12) 0.59535(6) 0.0933(6) Uani 1 1 d . . . . .
Sm1 Sm 0.05287(2) 0.84431(2) 0.45876(2) 0.03987(6) Uani 1 1 d . . . . .
U1 U -0.08145(2) 1.10620(2) 0.13686(2) 0.03484(5) Uani 1 1 d . . . . .
U2 U -0.26254(2) 1.31689(2) 0.04715(2) 0.03014(4) Uani 1 1 d . . . . .
U3 U 0.67572(2) 0.48438(2) 0.76671(2) 0.03789(5) Uani 1 1 d . . . . .
C71 C -0.1310(5) 0.9297(4) 0.38724(18) 0.0512(13) Uani 1 1 d D U . . .
C72A C -0.229(3) 0.971(2) 0.3499(8) 0.052(5) Uani 0.650(6) 1 d D U P A 1
C73A C -0.314(2) 1.0539(15) 0.3514(6) 0.061(4) Uani 0.650(6) 1 d D U P A 1
H73A H -0.323168 1.091732 0.374801 0.073 Uiso 0.650(6) 1 calc R U P A 1
C74A C -0.3916(17) 1.0691(9) 0.3033(5) 0.075(4) Uani 0.650(6) 1 d D U P A 1
H74A H -0.464327 1.114535 0.295684 0.090 Uiso 0.650(6) 1 calc R U P A 1
C75A C -0.3394(18) 1.0092(10) 0.2760(5) 0.071(4) Uani 0.650(6) 1 d D U P A 1
H75A H -0.367719 1.010742 0.245698 0.085 Uiso 0.650(6) 1 calc R U P A 1
S6A S -0.2312(6) 0.9386(4) 0.29789(13) 0.0618(11) Uani 0.650(6) 1 d D U P A 1
C72B C -0.221(5) 0.983(4) 0.3506(13) 0.047(6) Uani 0.350(6) 1 d D U P A 2
C73B C -0.240(4) 0.956(2) 0.3083(9) 0.048(5) Uani 0.350(6) 1 d D U P A 2
H73B H -0.197006 0.904379 0.296023 0.058 Uiso 0.350(6) 1 calc R U P A 2
C74B C -0.357(3) 1.0364(16) 0.2848(8) 0.053(5) Uani 0.350(6) 1 d D U P A 2
H74B H -0.391685 1.039267 0.255249 0.064 Uiso 0.350(6) 1 calc R U P A 2
C75B C -0.395(3) 1.0970(17) 0.3143(7) 0.060(5) Uani 0.350(6) 1 d D U P A 2
H75B H -0.448375 1.154591 0.306253 0.072 Uiso 0.350(6) 1 calc R U P A 2
S6B S -0.3452(13) 1.0628(10) 0.3598(5) 0.088(3) Uani 0.350(6) 1 d D U P A 2
C37 C 0.6135(4) 0.7623(3) 0.80704(15) 0.0405(10) Uani 1 1 d D U . . .
C38A C 0.5160(13) 0.7977(12) 0.8358(7) 0.051(4) Uani 0.788(6) 1 d D U P B 1
H38A H 0.452847 0.763574 0.850786 0.061 Uiso 0.788(6) 1 calc R U P B 1
C39A C 0.5267(12) 0.8945(8) 0.8390(6) 0.059(3) Uani 0.788(6) 1 d D U P B 1
H39A H 0.468347 0.931417 0.855936 0.071 Uiso 0.788(6) 1 calc R U P B 1
C40A C 0.6300(8) 0.9278(6) 0.8150(4) 0.071(3) Uani 0.788(6) 1 d D U P B 1
H40A H 0.650553 0.989182 0.813491 0.085 Uiso 0.788(6) 1 calc R U P B 1
S2A S 0.7164(2) 0.84142(17) 0.78822(10) 0.0731(10) Uani 0.788(6) 1 d D U P B 1
C38B C 0.723(2) 0.8132(17) 0.8084(11) 0.052(6) Uani 0.212(6) 1 d D U P B 2
H38B H 0.810051 0.793109 0.801618 0.062 Uiso 0.212(6) 1 calc R U P B 2
C39B C 0.670(3) 0.9029(19) 0.8226(18) 0.065(7) Uani 0.212(6) 1 d D U P B 2
H39B H 0.721398 0.950427 0.824737 0.078 Uiso 0.212(6) 1 calc R U P B 2
C40B C 0.539(4) 0.913(2) 0.833(3) 0.053(7) Uani 0.212(6) 1 d D U P B 2
H40B H 0.489064 0.968923 0.839240 0.063 Uiso 0.212(6) 1 calc R U P B 2
S2B S 0.4805(13) 0.8085(12) 0.8317(8) 0.051(3) Uani 0.212(6) 1 d D U P B 2
C47 C 1.0357(5) 0.3913(3) 0.70097(17) 0.0446(11) Uani 1 1 d D U . . .
C48A C 1.0677(18) 0.3134(10) 0.6824(7) 0.060(3) Uani 0.785(5) 1 d D U P C 1
H48A H 1.014332 0.265489 0.685069 0.072 Uiso 0.785(5) 1 calc R U P C 1
C49A C 1.1886(11) 0.3071(11) 0.6581(7) 0.065(4) Uani 0.785(5) 1 d D U P C 1
H49A H 1.222537 0.256861 0.642715 0.078 Uiso 0.785(5) 1 calc R U P C 1
C50A C 1.2471(13) 0.3844(12) 0.6604(6) 0.069(3) Uani 0.785(5) 1 d D U P C 1
H50A H 1.328625 0.393470 0.647302 0.083 Uiso 0.785(5) 1 calc R U P C 1
S4A S 1.1545(3) 0.46491(17) 0.69040(14) 0.0655(8) Uani 0.785(5) 1 d D U P C 1
C48B C 1.137(3) 0.438(2) 0.6946(18) 0.059(7) Uani 0.215(5) 1 d D U P C 2
H48B H 1.139256 0.496836 0.703836 0.071 Uiso 0.215(5) 1 calc R U P C 2
C49B C 1.242(4) 0.388(4) 0.672(2) 0.067(8) Uani 0.215(5) 1 d D U P C 2
H49B H 1.321052 0.411162 0.663272 0.080 Uiso 0.215(5) 1 calc R U P C 2
C50B C 1.211(4) 0.304(4) 0.664(3) 0.063(8) Uani 0.215(5) 1 d D U P C 2
H50B H 1.268202 0.258918 0.651291 0.075 Uiso 0.215(5) 1 calc R U P C 2
S4B S 1.0512(18) 0.2875(10) 0.6811(7) 0.057(3) Uani 0.215(5) 1 d D U P C 2
C77A C -0.135(7) 0.855(2) 0.6001(16) 0.041(6) Uani 0.378(5) 1 d D U P D 1
C78A C -0.222(4) 0.870(2) 0.6331(13) 0.050(6) Uani 0.378(5) 1 d D U P D 1
H78A H -0.267309 0.929956 0.634664 0.060 Uiso 0.378(5) 1 calc R U P D 1
C79A C -0.242(3) 0.7890(16) 0.6666(11) 0.056(5) Uani 0.378(5) 1 d D U P D 1
H79A H -0.300798 0.787372 0.691345 0.068 Uiso 0.378(5) 1 calc R U P D 1
C80A C -0.161(3) 0.7184(18) 0.6546(10) 0.061(6) Uani 0.378(5) 1 d D U P D 1
H80A H -0.157359 0.658108 0.671428 0.073 Uiso 0.378(5) 1 calc R U P D 1
S7A S -0.0600(14) 0.7394(6) 0.6066(5) 0.058(2) Uani 0.378(5) 1 d D U P D 1
C77B C -0.136(4) 0.8475(16) 0.5966(9) 0.040(4) Uani 0.622(5) 1 d D U P D 2
C78B C -0.082(3) 0.7578(15) 0.6056(11) 0.059(5) Uani 0.622(5) 1 d D U P D 2
H78B H -0.019287 0.731355 0.585971 0.071 Uiso 0.622(5) 1 calc R U P D 2
C79B C -0.1237(18) 0.7030(12) 0.6474(6) 0.060(3) Uani 0.622(5) 1 d D U P D 2
H79B H -0.092184 0.640643 0.659049 0.072 Uiso 0.622(5) 1 calc R U P D 2
C80B C -0.2161(19) 0.7595(9) 0.6656(7) 0.059(4) Uani 0.622(5) 1 d D U P D 2
H80B H -0.260351 0.738787 0.692441 0.071 Uiso 0.622(5) 1 calc R U P D 2
S7B S -0.2510(7) 0.8733(5) 0.6373(2) 0.0668(15) Uani 0.622(5) 1 d D U P D 2
C16 C -0.2405(5) 1.0893(3) 0.03729(16) 0.0406(11) Uani 1 1 d . . . E 2
C17A C -0.2726(14) 1.0225(6) 0.0070(4) 0.0487(18) Uani 0.832(6) 1 d D U P F 1
C18A C -0.368(2) 1.0390(16) -0.0244(7) 0.091(4) Uani 0.832(6) 1 d D U P F 1
H18A H -0.428357 1.094090 -0.028945 0.109 Uiso 0.832(6) 1 calc R U P F 1
C19A C -0.3684(12) 0.9603(9) -0.0511(4) 0.107(4) Uani 0.832(6) 1 d D U P F 1
H19A H -0.428328 0.958890 -0.074450 0.128 Uiso 0.832(6) 1 calc R U P F 1
C20A C -0.2735(12) 0.8925(10) -0.0378(4) 0.104(4) Uani 0.832(6) 1 d D U P F 1
H20A H -0.259277 0.836435 -0.050596 0.124 Uiso 0.832(6) 1 calc R U P F 1
S1A S -0.1769(3) 0.91627(19) 0.00575(10) 0.0945(11) Uani 0.832(6) 1 d D U P F 1
C17B C -0.262(8) 1.013(3) 0.008(2) 0.074(9) Uani 0.168(6) 1 d D U P E 2
C18B C -0.228(5) 0.918(3) 0.0183(14) 0.075(8) Uani 0.168(6) 1 d D U P E 2
H18B H -0.209727 0.884712 0.047615 0.090 Uiso 0.168(6) 1 calc R U P F 2
C19B C -0.227(5) 0.879(3) -0.0256(17) 0.085(9) Uani 0.168(6) 1 d D U P E 2
H19B H -0.168664 0.827938 -0.033284 0.102 Uiso 0.168(6) 1 calc R U P F 2
C20B C -0.323(7) 0.927(3) -0.0520(19) 0.094(9) Uani 0.168(6) 1 d D U P E 2
H20B H -0.357159 0.905766 -0.077348 0.113 Uiso 0.168(6) 1 calc R U P F 2
S1B S -0.380(3) 1.035(2) -0.0344(10) 0.093(6) Uani 0.168(6) 1 d D U P E 2

loop_
_atom_site_aniso_label
_atom_site_aniso_U_11
_atom_site_aniso_U_22
_atom_site_aniso_U_33
_atom_site_aniso_U_23
_atom_site_aniso_U_13
_atom_site_aniso_U_12
C1 0.049(3) 0.043(3) 0.074(4) 0.009(3) -0.020(3) -0.018(2)
C2 0.040(3) 0.060(3) 0.072(4) -0.011(3) -0.018(3) -0.013(3)
C3 0.048(3) 0.063(3) 0.042(3) -0.015(3) -0.013(2) 0.004(3)
C4 0.047(3) 0.043(3) 0.037(3) -0.008(2) -0.004(2) 0.004(2)
C5 0.030(2) 0.036(2) 0.032(2) -0.0004(19) -0.0006(18) 0.0009(19)
C6 0.032(2) 0.030(2) 0.038(2) -0.0023(19) 0.0008(19) -0.0003(18)
C7 0.048(3) 0.042(3) 0.034(2) 0.004(2) -0.002(2) 0.003(2)
C8 0.056(3) 0.033(3) 0.049(3) 0.009(2) 0.008(2) -0.009(2)
C9 0.043(3) 0.030(2) 0.048(3) 0.002(2) 0.004(2) -0.009(2)
C10 0.029(2) 0.029(2) 0.040(2) -0.0037(19) 0.0037(19) -0.0016(18)
C11 0.027(2) 0.038(2) 0.041(2) -0.013(2) 0.0032(19) -0.0045(19)
C12 0.049(3) 0.044(3) 0.054(3) -0.009(2) 0.000(2) -0.013(2)
C13 0.050(3) 0.052(3) 0.071(4) -0.026(3) -0.001(3) -0.018(3)
C14 0.052(3) 0.063(3) 0.047(3) -0.015(3) -0.009(2) -0.012(3)
C15 0.050(3) 0.046(3) 0.043(3) -0.003(2) -0.008(2) -0.014(2)
C21 0.080(4) 0.053(3) 0.043(3) -0.009(3) -0.003(3) 0.017(3)
C22 0.079(4) 0.042(3) 0.056(3) -0.010(3) 0.015(3) 0.011(3)
C23 0.073(4) 0.036(3) 0.065(4) 0.003(3) 0.015(3) 0.017(3)
C24 0.056(3) 0.039(3) 0.067(4) 0.007(3) 0.000(3) 0.006(2)
C25 0.032(2) 0.029(2) 0.052(3) 0.005(2) 0.001(2) -0.0032(19)
C26 0.029(2) 0.037(2) 0.047(3) -0.001(2) -0.001(2) -0.0036(19)
C27 0.054(3) 0.047(3) 0.052(3) 0.006(3) -0.009(3) 0.005(2)
C28 0.058(3) 0.058(4) 0.059(4) 0.010(3) -0.016(3) 0.007(3)
C29 0.058(3) 0.062(3) 0.038(3) -0.001(2) -0.011(2) -0.005(3)
C30 0.032(2) 0.043(3) 0.038(3) 0.002(2) -0.0010(19) -0.012(2)
C31 0.041(3) 0.039(3) 0.039(3) -0.005(2) -0.003(2) -0.012(2)
C32 0.066(4) 0.069(4) 0.046(3) -0.017(3) -0.009(3) 0.004(3)
C33 0.089(5) 0.073(4) 0.058(4) -0.033(3) -0.006(3) 0.001(4)
C34 0.069(4) 0.054(3) 0.057(3) -0.018(3) 0.000(3) 0.004(3)
C35 0.048(3) 0.041(3) 0.042(3) -0.005(2) -0.002(2) -0.002(2)
C36 0.049(3) 0.039(3) 0.043(3) 0.000(2) 0.003(2) -0.008(2)
C41 0.048(3) 0.039(3) 0.050(3) -0.002(2) -0.009(2) -0.012(2)
C42 0.067(4) 0.044(3) 0.047(3) -0.003(2) -0.002(3) -0.019(3)
C43 0.052(3) 0.062(3) 0.064(4) -0.017(3) 0.002(3) -0.025(3)
C44 0.085(5) 0.100(6) 0.097(5) -0.034(5) 0.025(4) -0.050(5)
C45 0.130(7) 0.082(5) 0.133(7) -0.014(5) 0.027(6) -0.073(5)
C46 0.043(3) 0.045(3) 0.057(3) -0.002(3) 0.002(2) -0.002(2)
C51 0.053(3) 0.058(4) 0.071(4) -0.008(3) 0.006(3) -0.001(3)
C52 0.048(4) 0.083(5) 0.087(5) 0.011(4) 0.009(3) 0.002(3)
C53 0.057(4) 0.108(6) 0.061(4) -0.013(4) 0.011(3) 0.022(4)
C54 0.068(4) 0.080(4) 0.057(4) -0.019(3) 0.002(3) 0.021(4)
C55 0.047(3) 0.056(3) 0.044(3) -0.010(2) -0.005(2) 0.017(3)
C56 0.075(4) 0.041(3) 0.050(3) -0.011(2) -0.011(3) 0.006(3)
C57 0.118(6) 0.063(4) 0.084(5) -0.034(4) -0.011(4) 0.008(4)
C58 0.141(8) 0.045(4) 0.118(7) -0.023(4) -0.012(6) -0.011(5)
C59 0.136(7) 0.056(4) 0.088(5) -0.002(4) -0.028(5) -0.040(5)
C60 0.101(5) 0.043(3) 0.046(3) -0.002(2) -0.013(3) -0.023(3)
C61 0.095(5) 0.074(4) 0.046(3) -0.003(3) 0.000(3) -0.039(4)
C62 0.140(8) 0.123(7) 0.104(6) -0.035(5) 0.030(6) -0.084(6)
C63 0.136(9) 0.186(11) 0.124(8) -0.042(7) 0.051(6) -0.115(9)
C64 0.086(6) 0.166(9) 0.100(6) -0.031(6) 0.027(4) -0.064(6)
C65 0.079(5) 0.127(6) 0.065(4) -0.026(4) 0.017(4) -0.034(5)
C66 0.046(3) 0.064(4) 0.038(3) -0.012(3) 0.002(2) 0.002(3)
C67 0.059(3) 0.050(3) 0.050(3) -0.007(2) -0.010(3) -0.002(3)
C68 0.064(4) 0.052(3) 0.049(3) -0.008(3) -0.011(3) -0.009(3)
C69 0.068(4) 0.096(5) 0.087(5) -0.022(4) -0.026(4) -0.010(4)
C70 0.105(6) 0.081(5) 0.090(5) 0.007(4) -0.057(4) 0.000(4)
C76 0.058(3) 0.045(3) 0.031(3) 0.002(2) -0.003(2) -0.015(2)
N1 0.035(2) 0.046(2) 0.046(2) -0.0013(19) -0.0084(17) -0.0088(18)
N2 0.0259(18) 0.0305(18) 0.0321(19) -0.0038(15) -0.0001(14) -0.0004(15)
N3 0.036(2) 0.036(2) 0.035(2) -0.0066(16) -0.0038(16) -0.0074(16)
N4 0.054(3) 0.039(2) 0.043(2) -0.0019(18) -0.0019(19) 0.0067(19)
N5 0.033(2) 0.036(2) 0.035(2) 0.0005(16) -0.0034(16) -0.0065(16)
N6 0.043(2) 0.034(2) 0.041(2) -0.0031(17) -0.0031(18) -0.0034(17)
N7 0.053(3) 0.044(2) 0.041(2) -0.0033(19) 0.0013(19) 0.006(2)
N8 0.073(3) 0.037(2) 0.035(2) -0.0039(18) -0.006(2) -0.005(2)
N9 0.068(3) 0.071(3) 0.045(3) -0.009(2) 0.004(2) -0.025(3)
O1 0.0398(18) 0.0399(18) 0.0496(19) 0.0001(15) 0.0063(15) -0.0015(14)
O2 0.0384(17) 0.0417(18) 0.0440(18) -0.0141(14) 0.0026(14) -0.0066(14)
O3 0.0433(19) 0.0337(17) 0.054(2) -0.0075(15) -0.0121(15) -0.0044(15)
O4 0.063(2) 0.0401(19) 0.054(2) -0.0153(16) -0.0166(18) 0.0117(17)
O5 0.063(2) 0.0259(16) 0.0403(17) -0.0017(13) -0.0089(15) 0.0073(15)
O6 0.0455(19) 0.0377(18) 0.064(2) -0.0070(16) -0.0009(16) -0.0044(15)
O7 0.046(2) 0.053(2) 0.051(2) 0.0027(16) 0.0038(16) -0.0085(16)
O8 0.056(2) 0.048(2) 0.0439(19) 0.0017(15) -0.0100(16) -0.0058(16)
O9 0.069(3) 0.072(3) 0.047(2) 0.0116(18) -0.0150(18) -0.005(2)
O10 0.057(2) 0.0401(19) 0.075(2) -0.0130(17) 0.0226(19) -0.0154(17)
O11 0.052(2) 0.0355(18) 0.070(2) -0.0059(16) 0.0062(18) -0.0125(16)
O12 0.0416(19) 0.0369(19) 0.078(2) -0.0089(17) 0.0002(17) -0.0098(15)
O13 0.051(2) 0.0409(19) 0.069(2) -0.0130(17) -0.0005(18) -0.0084(17)
O14 0.050(2) 0.046(2) 0.077(3) -0.0149(18) 0.0127(19) -0.0115(17)
O15 0.051(2) 0.052(2) 0.090(3) -0.021(2) 0.016(2) -0.0141(18)
O16 0.076(3) 0.066(3) 0.052(2) 0.0046(19) -0.0085(19) -0.023(2)
O17 0.064(2) 0.055(2) 0.049(2) -0.0033(17) -0.0170(18) -0.0110(19)
O18 0.064(2) 0.051(2) 0.0379(18) -0.0054(16) -0.0060(16) 0.0092(18)
O19 0.074(3) 0.080(3) 0.040(2) -0.0109(19) -0.0003(18) 0.012(2)
O20 0.079(3) 0.051(2) 0.0326(18) -0.0058(15) 0.0125(17) -0.0079(18)
O21 0.081(3) 0.037(2) 0.058(2) -0.0070(17) 0.0208(19) -0.0101(18)
OW1 0.267(10) 0.153(6) 0.275(10) -0.093(7) 0.131(8) -0.092(7)
S3 0.1059(15) 0.0466(9) 0.1320(16) -0.0100(10) 0.0104(12) -0.0220(9)
S5 0.1103(15) 0.0718(11) 0.0935(13) 0.0108(10) -0.0482(12) -0.0147(11)
Sm1 0.05229(15) 0.03709(13) 0.02957(12) -0.00344(10) 0.00116(11) -0.00509(11)
U1 0.03793(10) 0.02761(8) 0.03645(9) 0.00031(7) -0.00351(7) 0.00004(7)
U2 0.03068(9) 0.02664(8) 0.03188(9) -0.00164(6) -0.00223(6) -0.00189(6)
U3 0.04064(10) 0.03460(9) 0.03676(9) 0.00154(7) -0.00406(7) -0.00563(7)
C71 0.055(3) 0.049(3) 0.046(3) 0.004(2) -0.004(2) -0.005(3)
C72A 0.054(7) 0.046(8) 0.051(6) 0.006(5) -0.004(5) -0.004(6)
C73A 0.069(10) 0.067(7) 0.041(6) -0.010(5) 0.000(6) 0.014(6)
C74A 0.073(7) 0.061(10) 0.081(8) -0.009(6) -0.021(7) 0.025(7)
C75A 0.093(9) 0.073(10) 0.048(6) -0.012(5) -0.014(6) -0.009(7)
S6A 0.068(2) 0.073(3) 0.0429(17) -0.0042(14) -0.0113(15) -0.0089(17)
C72B 0.053(10) 0.042(12) 0.047(8) -0.011(8) -0.006(7) -0.002(9)
C73B 0.051(10) 0.039(9) 0.057(10) -0.019(8) -0.006(9) -0.002(7)
C74B 0.056(10) 0.040(11) 0.067(11) -0.026(8) -0.014(9) 0.005(8)
C75B 0.057(9) 0.052(11) 0.072(11) -0.026(8) -0.016(8) 0.013(8)
S6B 0.072(5) 0.080(4) 0.103(6) -0.021(4) 0.014(4) 0.025(4)
C37 0.045(3) 0.038(2) 0.040(3) -0.002(2) -0.001(2) -0.014(2)
C38A 0.039(7) 0.052(6) 0.061(7) -0.002(5) 0.003(6) -0.005(5)
C39A 0.039(4) 0.067(6) 0.080(7) -0.037(6) -0.001(4) -0.007(4)
C40A 0.043(5) 0.052(5) 0.125(8) -0.033(5) -0.001(5) -0.012(4)
S2A 0.0667(14) 0.0579(16) 0.105(2) -0.0287(14) 0.0316(13) -0.0323(12)
C38B 0.060(10) 0.028(10) 0.070(15) -0.004(10) 0.023(11) -0.020(7)
C39B 0.043(11) 0.038(10) 0.121(16) -0.028(11) -0.004(12) -0.015(9)
C40B 0.038(11) 0.034(11) 0.096(16) -0.024(11) -0.015(11) -0.018(8)
S2B 0.044(7) 0.043(5) 0.063(6) -0.003(4) 0.001(6) 0.001(5)
C47 0.039(3) 0.040(3) 0.054(3) -0.006(2) 0.005(2) -0.003(2)
C48A 0.060(6) 0.050(7) 0.071(7) -0.015(6) -0.002(5) 0.001(5)
C49A 0.061(6) 0.057(5) 0.074(8) -0.015(5) 0.007(6) 0.006(4)
C50A 0.061(5) 0.069(5) 0.075(10) -0.010(5) 0.020(5) -0.002(4)
S4A 0.0567(15) 0.0502(14) 0.0907(18) -0.0104(13) 0.0176(12) -0.0124(10)
C48B 0.049(10) 0.052(12) 0.077(16) -0.013(12) 0.013(10) -0.010(8)
C49B 0.056(11) 0.063(12) 0.080(18) -0.007(12) 0.022(11) -0.008(10)
C50B 0.049(13) 0.060(12) 0.077(17) -0.010(12) 0.017(13) 0.000(10)
S4B 0.068(6) 0.050(6) 0.056(5) -0.022(5) 0.010(4) 0.002(5)
C77A 0.058(11) 0.025(8) 0.044(12) -0.008(7) -0.008(9) -0.017(8)
C78A 0.055(12) 0.044(9) 0.051(12) -0.003(8) -0.004(7) -0.011(8)
C79A 0.073(12) 0.046(11) 0.048(9) -0.003(8) 0.011(8) -0.006(9)
C80A 0.078(15) 0.040(9) 0.064(12) -0.001(8) 0.015(9) -0.011(9)
S7A 0.086(5) 0.035(3) 0.052(3) -0.003(3) 0.007(3) -0.012(3)
C77B 0.060(8) 0.044(7) 0.021(5) -0.009(5) 0.004(5) -0.016(7)
C78B 0.080(10) 0.050(8) 0.049(7) -0.003(7) 0.001(6) -0.012(7)
C79B 0.077(10) 0.043(6) 0.062(7) -0.002(5) -0.002(6) -0.017(6)
C80B 0.078(11) 0.051(9) 0.053(6) 0.000(7) 0.013(6) -0.029(7)
S7B 0.083(4) 0.072(2) 0.051(2) -0.0141(16) 0.026(2) -0.030(2)
C16 0.052(3) 0.030(2) 0.041(3) -0.005(2) 0.004(2) -0.008(2)
C17A 0.070(5) 0.042(4) 0.040(3) -0.013(3) 0.009(3) -0.023(4)
C18A 0.108(8) 0.103(7) 0.079(8) -0.055(6) -0.025(6) -0.031(6)
C19A 0.108(8) 0.123(8) 0.114(7) -0.082(7) 0.000(6) -0.037(6)
C20A 0.120(10) 0.106(8) 0.109(8) -0.075(7) 0.018(7) -0.045(6)
S1A 0.127(3) 0.0574(14) 0.107(2) -0.0447(13) 0.0191(16) -0.0062(15)
C17B 0.086(17) 0.063(12) 0.082(16) -0.035(12) -0.008(15) -0.021(13)
C18B 0.089(17) 0.063(12) 0.086(14) -0.045(12) -0.002(13) -0.020(13)
C19B 0.101(17) 0.077(14) 0.091(14) -0.051(12) -0.002(14) -0.020(14)
C20B 0.105(17) 0.098(17) 0.090(14) -0.054(13) -0.007(14) -0.016(15)
S1B 0.082(9) 0.116(11) 0.095(12) -0.044(10) -0.010(9) -0.035(8)

loop_
_atom_type_symbol
_atom_type_description
_atom_type_scat_dispersion_real
_atom_type_scat_dispersion_imag
_atom_type_scat_source
C C 0.0033 0.0016 'International Tables Vol C Tables 4.2.6.8 and 6.1.1.4'
H H 0.0000 0.0000 'International Tables Vol C Tables 4.2.6.8 and 6.1.1.4'
N N 0.0061 0.0033 'International Tables Vol C Tables 4.2.6.8 and 6.1.1.4'
O O 0.0106 0.0060 'International Tables Vol C Tables 4.2.6.8 and 6.1.1.4'
S S 0.1246 0.1234 'International Tables Vol C Tables 4.2.6.8 and 6.1.1.4'
Sm Sm -0.1638 3.4418 'International Tables Vol C Tables 4.2.6.8 and 6.1.1.4'
U U -9.6767 9.6646 'International Tables Vol C Tables 4.2.6.8 and 6.1.1.4'

loop_
_geom_angle_atom_site_label_1
_geom_angle_atom_site_label_2
_geom_angle_atom_site_label_3
_geom_angle
_geom_angle_site_symmetry_1
_geom_angle_site_symmetry_3
N1 C1 C2 124.2(5) . .
N1 C1 H1 117.9 . .
C2 C1 H1 117.9 . .
C1 C2 C3 118.2(5) . .
C1 C2 H2 120.9 . .
C3 C2 H2 120.9 . .
C2 C3 C4 119.2(4) . .
C2 C3 H3 120.4 . .
C4 C3 H3 120.4 . .
C3 C4 C5 120.1(4) . .
C3 C4 H4 120.0 . .
C5 C4 H4 120.0 . .
N1 C5 C4 121.0(4) . .
N1 C5 C6 115.7(4) . .
C4 C5 C6 123.3(4) . .
N2 C6 C7 121.3(4) . .
N2 C6 C5 117.5(4) . .
C7 C6 C5 121.1(4) . .
C8 C7 C6 120.1(4) . .
C8 C7 H7 120.0 . .
C6 C7 H7 120.0 . .
C9 C8 C7 118.6(4) . .
C9 C8 H8 120.7 . .
C7 C8 H8 120.7 . .
C8 C9 C10 119.8(4) . .
C8 C9 H9 120.1 . .
C10 C9 H9 120.1 . .
N2 C10 C9 121.5(4) . .
N2 C10 C11 117.0(4) . .
C9 C10 C11 121.5(4) . .
N3 C11 C12 121.1(4) . .
N3 C11 C10 116.4(4) . .
C12 C11 C10 122.5(4) . .
C13 C12 C11 120.6(5) . .
C13 C12 H12 119.7 . .
C11 C12 H12 119.7 . .
C12 C13 C14 119.0(5) . .
C12 C13 H13 120.5 . .
C14 C13 H13 120.5 . .
C15 C14 C13 118.0(5) . .
C15 C14 H14 121.0 . .
C13 C14 H14 121.0 . .
N3 C15 C14 123.5(4) . .
N3 C15 H15 118.2 . .
C14 C15 H15 118.2 . .
N4 C21 C22 124.0(5) . .
N4 C21 H21 118.0 . .
C22 C21 H21 118.0 . .
C23 C22 C21 118.8(5) . .
C23 C22 H22 120.6 . .
C21 C22 H22 120.6 . .
C22 C23 C24 118.5(5) . .
C22 C23 H23 120.8 . .
C24 C23 H23 120.8 . .
C23 C24 C25 120.4(5) . .
C23 C24 H24 119.8 . .
C25 C24 H24 119.8 . .
N4 C25 C24 120.5(5) . .
N4 C25 C26 117.5(4) . .
C24 C25 C26 122.1(4) . .
N5 C26 C27 122.1(4) . .
N5 C26 C25 117.0(4) . .
C27 C26 C25 120.9(4) . .
C28 C27 C26 118.3(5) . .
C28 C27 H27 120.9 . .
C26 C27 H27 120.9 . .
C27 C28 C29 120.7(5) . .
C27 C28 H28 119.6 . .
C29 C28 H28 119.6 . .
C28 C29 C30 119.0(5) . .
C28 C29 H29 120.5 . .
C30 C29 H29 120.5 . .
N5 C30 C29 121.1(4) . .
N5 C30 C31 117.7(4) . .
C29 C30 C31 121.2(4) . .
N6 C31 C32 119.9(4) . .
N6 C31 C30 117.6(4) . .
C32 C31 C30 122.4(4) . .
C33 C32 C31 120.9(5) . .
C33 C32 H32 119.5 . .
C31 C32 H32 119.5 . .
C34 C33 C32 119.6(5) . .
C34 C33 H33 120.2 . .
C32 C33 H33 120.2 . .
C33 C34 C35 117.3(5) . .
C33 C34 H34 121.4 . .
C35 C34 H34 121.4 . .
N6 C35 C34 124.3(5) . .
N6 C35 H35 117.8 . .
C34 C35 H35 117.8 . .
O10 C36 O11 119.8(4) . .
O10 C36 C37 119.8(4) . .
O11 C36 C37 120.4(4) . .
O10 C36 U3 59.1(2) . .
O11 C36 U3 60.7(2) . .
C37 C36 U3 178.6(3) . .
O12 C41 O13 120.5(4) . .
O12 C41 C42 119.3(5) . .
O13 C41 C42 120.1(4) . .
O12 C41 U3 60.1(2) . .
O13 C41 U3 60.5(2) . .
C42 C41 U3 174.3(3) . .
C43 C42 C41 128.0(5) . .
C43 C42 S3 111.8(4) . .
C41 C42 S3 120.2(4) . .
C42 C43 C44 111.9(6) . .
C42 C43 H43 124.0 . .
C44 C43 H43 124.0 . .
C45 C44 C43 113.0(6) . .
C45 C44 H44 123.5 . .
C43 C44 H44 123.5 . .
C44 C45 S3 112.9(5) . .
C44 C45 H45 123.6 . .
S3 C45 H45 123.6 . .
O15 C46 O14 120.0(5) . .
O15 C46 C47 119.6(5) . .
O14 C46 C47 120.4(5) . .
O15 C46 U3 59.9(3) . .
O14 C46 U3 60.3(3) . .
C47 C46 U3 173.2(4) . .
N7 C51 C52 121.7(6) . .
N7 C51 H51 119.2 . .
C52 C51 H51 119.2 . .
C53 C52 C51 119.2(6) . .
C53 C52 H52 120.4 . .
C51 C52 H52 120.4 . .
C54 C53 C52 119.6(6) . .
C54 C53 H53 120.2 . .
C52 C53 H53 120.2 . .
C53 C54 C55 119.2(6) . .
C53 C54 H54 120.4 . .
C55 C54 H54 120.4 . .
N7 C55 C54 121.6(6) . .
N7 C55 C56 116.4(4) . .
C54 C55 C56 122.0(5) . .
N8 C56 C57 121.9(6) . .
N8 C56 C55 116.7(4) . .
C57 C56 C55 121.3(6) . .
C58 C57 C56 118.9(7) . .
C58 C57 H57 120.5 . .
C56 C57 H57 120.5 . .
C59 C58 C57 120.1(7) . .
C59 C58 H58 120.0 . .
C57 C58 H58 120.0 . .
C58 C59 C60 118.8(7) . .
C58 C59 H59 120.6 . .
C60 C59 H59 120.6 . .
N8 C60 C59 121.3(6) . .
N8 C60 C61 116.8(5) . .
C59 C60 C61 121.9(6) . .
N9 C61 C62 121.4(7) . .
N9 C61 C60 116.4(5) . .
C62 C61 C60 122.0(7) . .
C63 C62 C61 118.8(8) . .
C63 C62 H62 120.6 . .
C61 C62 H62 120.6 . .
C64 C63 C62 120.4(8) . .
C64 C63 H63 119.8 . .
C62 C63 H63 119.8 . .
C63 C64 C65 117.9(9) . .
C63 C64 H64 121.0 . .
C65 C64 H64 121.0 . .
N9 C65 C64 123.5(8) . .
N9 C65 H65 118.2 . .
C64 C65 H65 118.2 . .
O17 C66 O16 122.4(5) . .
O17 C66 C67 118.1(5) . .
O16 C66 C67 119.5(5) . .
O17 C66 Sm1 61.3(2) . .
O16 C66 Sm1 61.2(3) . .
C67 C66 Sm1 175.8(3) . .
C68 C67 C66 128.5(5) . .
C68 C67 S5 112.8(4) . .
C66 C67 S5 118.7(4) . .
C67 C68 C69 107.2(5) . .
C67 C68 H68 126.4 . .
C69 C68 H68 126.4 . .
C70 C69 C68 115.5(6) . .
C70 C69 H69 122.2 . .
C68 C69 H69 122.2 . .
C69 C70 S5 112.1(5) . .
C69 C70 H70 124.0 . .
S5 C70 H70 124.0 . .
O20 C76 O21 125.6(4) . 2_576
O20 C76 C77A 121.1(17) . .
O21 C76 C77A 113.3(17) 2_576 .
O20 C76 C77B 115.7(11) . .
O21 C76 C77B 118.7(11) 2_576 .
C1 N1 C5 117.3(4) . .
C1 N1 U2 120.2(3) . .
C5 N1 U2 122.5(3) . .
C6 N2 C10 118.6(3) . .
C6 N2 U2 119.9(3) . .
C10 N2 U2 119.6(3) . .
C15 N3 C11 117.8(4) . .
C15 N3 U2 119.5(3) . .
C11 N3 U2 122.6(3) . .
C21 N4 C25 117.8(4) . .
C21 N4 U1 120.7(3) . .
C25 N4 U1 121.3(3) . .
C26 N5 C30 118.8(4) . .
C26 N5 U1 121.5(3) . .
C30 N5 U1 119.7(3) . .
C35 N6 C31 117.9(4) . .
C35 N6 U1 120.7(3) . .
C31 N6 U1 121.3(3) . .
C51 N7 C55 118.6(5) . .
C51 N7 Sm1 119.7(3) . .
C55 N7 Sm1 120.3(3) . .
C56 N8 C60 118.7(5) . .
C56 N8 Sm1 120.6(3) . .
C60 N8 Sm1 119.4(4) . .
C61 N9 C65 117.8(6) . .
C61 N9 Sm1 122.8(4) . .
C65 N9 Sm1 119.4(4) . .
C16 O3 U2 126.7(3) . .
C16 O4 U1 133.4(3) . .
U2 O5 U1 141.69(15) . .
C36 O10 U3 94.6(3) . .
C36 O11 U3 92.9(3) . .
C41 O12 U3 93.8(3) . .
C41 O13 U3 93.0(3) . .
C46 O14 U3 93.2(3) . .
C46 O15 U3 93.6(3) . .
C66 O16 Sm1 92.4(3) . .
C66 O17 Sm1 92.4(3) . .
C71 O18 Sm1 92.6(3) . .
C71 O19 Sm1 92.8(3) . .
C76 O20 Sm1 175.8(3) . .
C76 O21 Sm1 138.2(3) 2_576 .
C45 S3 C42 90.5(3) . .
C70 S5 C67 92.3(3) . .
O20 Sm1 O21 92.37(11) . .
O20 Sm1 O16 78.29(13) . .
O21 Sm1 O16 77.82(13) . .
O20 Sm1 O17 79.99(11) . .
O21 Sm1 O17 130.54(12) . .
O16 Sm1 O17 52.74(11) . .
O20 Sm1 O19 78.36(12) . .
O21 Sm1 O19 75.07(13) . .
O16 Sm1 O19 143.14(13) . .
O17 Sm1 O19 147.02(12) . .
O20 Sm1 O18 129.97(12) . .
O21 Sm1 O18 82.78(12) . .
O16 Sm1 O18 146.48(12) . .
O17 Sm1 O18 137.92(11) . .
O19 Sm1 O18 52.18(11) . .
O20 Sm1 N9 79.70(13) . .
O21 Sm1 N9 148.40(15) . .
O16 Sm1 N9 129.06(13) . .
O17 Sm1 N9 78.51(13) . .
O19 Sm1 N9 73.38(14) . .
O18 Sm1 N9 79.39(12) . .
O20 Sm1 N7 148.36(13) . .
O21 Sm1 N7 77.03(12) . .
O16 Sm1 N7 70.39(12) . .
O17 Sm1 N7 84.56(12) . .
O19 Sm1 N7 125.62(11) . .
O18 Sm1 N7 78.82(11) . .
N9 Sm1 N7 123.97(14) . .
O20 Sm1 N8 132.89(12) . .
O21 Sm1 N8 134.60(12) . .
O16 Sm1 N8 104.46(13) . .
O17 Sm1 N8 67.04(11) . .
O19 Sm1 N8 112.35(13) . .
O18 Sm1 N8 71.00(11) . .
N9 Sm1 N8 61.95(15) . .
N7 Sm1 N8 62.22(13) . .
O20 Sm1 C66 77.01(13) . .
O21 Sm1 C66 104.22(15) . .
O16 Sm1 C66 26.40(13) . .
O17 Sm1 C66 26.37(13) . .
O19 Sm1 C66 155.31(12) . .
O18 Sm1 C66 152.41(12) . .
N9 Sm1 C66 103.66(16) . .
N7 Sm1 C66 76.93(13) . .
N8 Sm1 C66 86.08(14) . .
O20 Sm1 C71 104.19(14) . .
O21 Sm1 C71 77.46(14) . .
O16 Sm1 C71 155.24(13) . .
O17 Sm1 C71 151.88(13) . .
O19 Sm1 C71 26.06(12) . .
O18 Sm1 C71 26.13(12) . .
N9 Sm1 C71 75.03(14) . .
N7 Sm1 C71 102.43(14) . .
N8 Sm1 C71 91.89(14) . .
C66 Sm1 C71 177.95(16) . .
O7 U1 O6 174.12(14) . .
O7 U1 O5 89.26(14) . .
O6 U1 O5 96.38(13) . .
O7 U1 O4 99.33(14) . .
O6 U1 O4 83.23(14) . .
O5 U1 O4 81.15(11) . .
O7 U1 N6 95.74(13) . .
O6 U1 N6 83.77(13) . .
O5 U1 N6 78.85(11) . .
O4 U1 N6 154.71(11) . .
O7 U1 N5 88.32(12) . .
O6 U1 N5 86.22(13) . .
O5 U1 N5 141.92(11) . .
O4 U1 N5 136.66(11) . .
N6 U1 N5 63.62(11) . .
O7 U1 N4 85.09(14) . .
O6 U1 N4 90.46(13) . .
O5 U1 N4 154.85(12) . .
O4 U1 N4 75.65(11) . .
N6 U1 N4 126.06(12) . .
N5 U1 N4 62.50(11) . .
O7 U1 U2 87.44(10) . .
O6 U1 U2 98.43(10) . .
O5 U1 U2 19.05(8) . .
O4 U1 U2 62.84(7) . .
N6 U1 U2 97.90(8) . .
N5 U1 U2 160.50(8) . .
N4 U1 U2 135.90(8) . .
O1 U2 O2 174.16(13) . .
O1 U2 O5 90.17(13) . .
O2 U2 O5 95.58(13) . .
O1 U2 O3 96.59(12) . .
O2 U2 O3 85.28(12) . .
O5 U2 O3 81.74(11) . .
O1 U2 N3 92.20(13) . .
O2 U2 N3 87.76(12) . .
O5 U2 N3 80.53(11) . .
O3 U2 N3 160.20(11) . .
O1 U2 N1 81.64(13) . .
O2 U2 N1 93.52(13) . .
O5 U2 N1 154.46(12) . .
O3 U2 N1 75.28(11) . .
N3 U2 N1 123.71(11) . .
O1 U2 N2 92.68(12) . .
O2 U2 N2 82.12(12) . .
O5 U2 N2 142.96(11) . .
O3 U2 N2 134.37(10) . .
N3 U2 N2 62.47(10) . .
N1 U2 N2 62.04(11) . .
O1 U2 U1 104.32(9) . .
O2 U2 U1 81.51(10) . .
O5 U2 U1 19.27(8) . .
O3 U2 U1 67.58(7) . .
N3 U2 U1 93.08(8) . .
N1 U2 U1 142.79(8) . .
N2 U2 U1 150.99(7) . .
O9 U3 O8 179.21(17) . .
O9 U3 O10 88.97(15) . .
O8 U3 O10 91.50(14) . .
O9 U3 O15 89.63(15) . .
O8 U3 O15 89.95(14) . .
O10 U3 O15 67.92(12) . .
O9 U3 O14 87.83(15) . .
O8 U3 O14 91.38(14) . .
O10 U3 O14 120.71(11) . .
O15 U3 O14 52.89(11) . .
O9 U3 O12 87.83(15) . .
O8 U3 O12 92.50(13) . .
O10 U3 O12 119.55(11) . .
O15 U3 O12 172.04(11) . .
O14 U3 O12 119.44(11) . .
O9 U3 O11 94.72(15) . .
O8 U3 O11 86.07(13) . .
O10 U3 O11 52.67(11) . .
O15 U3 O11 120.24(11) . .
O14 U3 O11 172.74(11) . .
O12 U3 O11 67.52(11) . .
O9 U3 O13 91.65(15) . .
O8 U3 O13 87.98(13) . .
O10 U3 O13 171.96(11) . .
O15 U3 O13 120.10(12) . .
O14 U3 O13 67.33(11) . .
O12 U3 O13 52.48(11) . .
O11 U3 O13 119.29(11) . .
O9 U3 C46 87.14(16) . .
O8 U3 C46 92.18(15) . .
O10 U3 C46 94.22(14) . .
O15 U3 C46 26.46(12) . .
O14 U3 C46 26.50(12) . .
O12 U3 C46 145.74(14) . .
O11 U3 C46 146.71(14) . .
O13 U3 C46 93.82(14) . .
O9 U3 C36 91.65(16) . .
O8 U3 C36 89.05(14) . .
O10 U3 C36 26.26(12) . .
O15 U3 C36 94.06(13) . .
O14 U3 C36 146.93(13) . .
O12 U3 C36 93.56(13) . .
O11 U3 C36 26.41(11) . .
O13 U3 C36 145.69(13) . .
C46 U3 C36 120.45(15) . .
O9 U3 C41 90.81(16) . .
O8 U3 C41 89.17(14) . .
O10 U3 C41 145.52(13) . .
O15 U3 C41 146.57(14) . .
O14 U3 C41 93.72(13) . .
O12 U3 C41 26.05(12) . .
O11 U3 C41 93.03(13) . .
O13 U3 C41 26.47(12) . .
C46 U3 C41 120.21(15) . .
C36 U3 C41 119.34(15) . .
O19 C71 O18 122.4(5) . .
O19 C71 C72B 116.3(18) . .
O18 C71 C72B 121.1(18) . .
O19 C71 C72A 119.4(12) . .
O18 C71 C72A 118.2(12) . .
O19 C71 Sm1 61.1(3) . .
O18 C71 Sm1 61.2(2) . .
C72B C71 Sm1 174(3) . .
C72A C71 Sm1 178.1(15) . .
C73A C72A C71 123(2) . .
C73A C72A S6A 110.5(9) . .
C71 C72A S6A 125.0(17) . .
C72A C73A C74A 103.7(14) . .
C72A C73A H73A 128.2 . .
C74A C73A H73A 128.2 . .
C75A C74A C73A 111.1(12) . .
C75A C74A H74A 124.4 . .
C73A C74A H74A 124.4 . .
C74A C75A S6A 113.8(11) . .
C74A C75A H75A 123.1 . .
S6A C75A H75A 123.1 . .
C75A S6A C72A 100.1(7) . .
C73B C72B C71 125(3) . .
C73B C72B S6B 107.9(14) . .
C71 C72B S6B 124(3) . .
C72B C73B C74B 103.4(17) . .
C72B C73B H73B 128.3 . .
C74B C73B H73B 128.3 . .
C75B C74B C73B 109.6(18) . .
C75B C74B S6B 35.5(11) . .
C73B C74B S6B 74.9(9) . .
C75B C74B H74B 125.2 . .
C73B C74B H74B 125.2 . .
S6B C74B H74B 158.8 . .
C74B C75B S6B 111.7(18) . .
C74B C75B H75B 124.1 . .
S6B C75B H75B 124.1 . .
C75B S6B C72B 102.9(14) . .
C75B S6B C74B 32.8(8) . .
C72B S6B C74B 72.0(11) . .
C38A C37 C36 126.7(9) . .
C38B C37 C36 119.7(12) . .
C38B C37 S2B 114.1(11) . .
C36 C37 S2B 124.8(7) . .
C38A C37 S2A 112.5(8) . .
C36 C37 S2A 120.8(4) . .
C37 C38A C39A 109.9(13) . .
C37 C38A H38A 125.0 . .
C39A C38A H38A 125.0 . .
C40A C39A C38A 114.0(11) . .
C40A C39A H39A 123.0 . .
C38A C39A H39A 123.0 . .
C39A C40A S2A 110.5(8) . .
C39A C40A H40A 124.7 . .
S2A C40A H40A 124.7 . .
C37 S2A C40A 92.9(4) . .
C37 C38B C39B 105.6(18) . .
C37 C38B H38B 127.2 . .
C39B C38B H38B 127.2 . .
C40B C39B C38B 116(2) . .
C40B C39B H39B 122.1 . .
C38B C39B H39B 122.1 . .
C39B C40B S2B 109(2) . .
C39B C40B H40B 125.5 . .
S2B C40B H40B 125.5 . .
C37 S2B C40B 93.3(13) . .
C48B C47 C46 125.5(15) . .
C48A C47 C46 128.3(8) . .
C48B C47 S4B 116.0(14) . .
C46 C47 S4B 118.3(6) . .
C48A C47 S4A 110.9(8) . .
C46 C47 S4A 120.7(4) . .
C47 C48A C49A 115.7(11) . .
C47 C48A H48A 122.2 . .
C49A C48A H48A 122.2 . .
C50A C49A C48A 110.0(11) . .
C50A C49A H49A 125.0 . .
C48A C49A H49A 125.0 . .
C49A C50A S4A 112.6(10) . .
C49A C50A H50A 123.7 . .
S4A C50A H50A 123.7 . .
C47 S4A C50A 90.7(5) . .
C47 C48B C49B 112(2) . .
C47 C48B H48B 123.9 . .
C49B C48B H48B 123.9 . .
C50B C49B C48B 110(3) . .
C50B C49B H49B 124.9 . .
C48B C49B H49B 124.9 . .
C49B C50B S4B 113(2) . .
C49B C50B H50B 123.7 . .
S4B C50B H50B 123.7 . .
C47 S4B C50B 88.9(14) . .
C78A C77A C76 128(3) . .
C78A C77A S7A 112.3(15) . .
C76 C77A S7A 119(3) . .
C77A C78A C79A 116(3) . .
C77A C78A H78A 121.8 . .
C79A C78A H78A 121.8 . .
C80A C79A C78A 105(2) . .
C80A C79A H79A 127.4 . .
C78A C79A H79A 127.4 . .
C79A C80A S7A 119(2) . .
C79A C80A H80A 120.6 . .
S7A C80A H80A 120.6 . .
C77A S7A C80A 87.0(14) . .
C78B C77B C76 128(2) . .
C78B C77B S7B 110.5(12) . .
C76 C77B S7B 121.0(17) . .
C77B C78B C79B 117(2) . .
C77B C78B H78B 121.5 . .
C79B C78B H78B 121.5 . .
C80B C79B C78B 106.1(16) . .
C80B C79B H79B 127.0 . .
C78B C79B H79B 127.0 . .
C79B C80B S7B 116.8(13) . .
C79B C80B H80B 121.6 . .
S7B C80B H80B 121.6 . .
C77B S7B C80B 89.6(9) . .
O4 C16 O3 124.8(4) . .
O4 C16 C17B 113.2(19) . .
O3 C16 C17B 121.9(19) . .
C18A C17A S1A 112.7(9) . .
C17A C18A C19A 112.0(15) . .
C17A C18A H18A 124.0 . .
C19A C18A H18A 124.0 . .
C20A C19A C18A 111.3(12) . .
C20A C19A H19A 124.4 . .
C18A C19A H19A 124.4 . .
C19A C20A S1A 113.7(9) . .
C19A C20A H20A 123.2 . .
S1A C20A H20A 123.2 . .
C17A S1A C20A 90.4(5) . .
C18B C17B C16 128(3) . .
C18B C17B S1B 109(2) . .
C16 C17B S1B 120(3) . .
C17B C18B C19B 107(3) . .
C17B C18B H18B 126.4 . .
C19B C18B H18B 126.4 . .
C20B C19B C18B 108(3) . .
C20B C19B H19B 126.0 . .
C18B C19B H19B 126.0 . .
C19B C20B S1B 113(2) . .
C19B C20B H20B 123.6 . .
S1B C20B H20B 123.6 . .
C17B S1B C20B 89.5(16) . .

loop_
_geom_bond_atom_site_label_1
_geom_bond_atom_site_label_2
_geom_bond_distance
_geom_bond_site_symmetry_2
C1 N1 1.339(6) .
C1 C2 1.357(6) .
C1 H1 0.9300 .
C2 C3 1.365(7) .
C2 H2 0.9300 .
C3 C4 1.367(7) .
C3 H3 0.9300 .
C4 C5 1.379(6) .
C4 H4 0.9300 .
C5 N1 1.349(5) .
C5 C6 1.484(6) .
C6 N2 1.345(5) .
C6 C7 1.390(6) .
C7 C8 1.369(6) .
C7 H7 0.9300 .
C8 C9 1.368(6) .
C8 H8 0.9300 .
C9 C10 1.390(6) .
C9 H9 0.9300 .
C10 N2 1.348(5) .
C10 C11 1.485(6) .
C11 N3 1.346(5) .
C11 C12 1.373(6) .
C12 C13 1.359(7) .
C12 H12 0.9300 .
C13 C14 1.376(7) .
C13 H13 0.9300 .
C14 C15 1.374(6) .
C14 H14 0.9300 .
C15 N3 1.337(5) .
C15 H15 0.9300 .
C21 N4 1.335(6) .
C21 C22 1.369(7) .
C21 H21 0.9300 .
C22 C23 1.358(7) .
C22 H22 0.9300 .
C23 C24 1.374(7) .
C23 H23 0.9300 .
C24 C25 1.395(6) .
C24 H24 0.9300 .
C25 N4 1.343(5) .
C25 C26 1.471(6) .
C26 N5 1.352(5) .
C26 C27 1.386(6) .
C27 C28 1.365(7) .
C27 H27 0.9300 .
C28 C29 1.369(7) .
C28 H28 0.9300 .
C29 C30 1.385(6) .
C29 H29 0.9300 .
C30 N5 1.356(5) .
C30 C31 1.471(6) .
C31 N6 1.353(5) .
C31 C32 1.371(6) .
C32 C33 1.369(7) .
C32 H32 0.9300 .
C33 C34 1.362(7) .
C33 H33 0.9300 .
C34 C35 1.370(6) .
C34 H34 0.9300 .
C35 N6 1.339(5) .
C35 H35 0.9300 .
C36 O10 1.261(5) .
C36 O11 1.265(5) .
C36 C37 1.454(6) .
C36 U3 2.841(5) .
C41 O12 1.255(5) .
C41 O13 1.273(6) .
C41 C42 1.477(7) .
C41 U3 2.851(5) .
C42 C43 1.362(7) .
C42 S3 1.705(5) .
C43 C44 1.396(8) .
C43 H43 0.9300 .
C44 C45 1.323(10) .
C44 H44 0.9300 .
C45 S3 1.705(8) .
C45 H45 0.9300 .
C46 O15 1.263(6) .
C46 O14 1.264(6) .
C46 C47 1.451(7) .
C46 U3 2.829(5) .
C51 N7 1.335(6) .
C51 C52 1.388(8) .
C51 H51 0.9300 .
C52 C53 1.366(9) .
C52 H52 0.9300 .
C53 C54 1.360(9) .
C53 H53 0.9300 .
C54 C55 1.385(7) .
C54 H54 0.9300 .
C55 N7 1.349(6) .
C55 C56 1.485(7) .
C56 N8 1.337(6) .
C56 C57 1.389(7) .
C57 C58 1.370(10) .
C57 H57 0.9300 .
C58 C59 1.356(10) .
C58 H58 0.9300 .
C59 C60 1.406(8) .
C59 H59 0.9300 .
C60 N8 1.349(6) .
C60 C61 1.485(9) .
C61 N9 1.338(7) .
C61 C62 1.388(9) .
C62 C63 1.385(12) .
C62 H62 0.9300 .
C63 C64 1.349(11) .
C63 H63 0.9300 .
C64 C65 1.375(9) .
C64 H64 0.9300 .
C65 N9 1.353(8) .
C65 H65 0.9300 .
C66 O17 1.262(6) .
C66 O16 1.264(6) .
C66 C67 1.483(7) .
C66 Sm1 2.840(5) .
C67 C68 1.407(7) .
C67 S5 1.695(5) .
C68 C69 1.435(8) .
C68 H68 0.9300 .
C69 C70 1.329(9) .
C69 H69 0.9300 .
C70 S5 1.673(6) .
C70 H70 0.9300 .
C76 O20 1.243(5) .
C76 O21 1.250(5) 2_576
C76 C77A 1.49(2) .
C76 C77B 1.489(13) .
N1 U2 2.603(4) .
N2 U2 2.631(3) .
N3 U2 2.578(3) .
N4 U1 2.612(4) .
N5 U1 2.606(3) .
N6 U1 2.567(4) .
N7 Sm1 2.633(4) .
N8 Sm1 2.645(4) .
N9 Sm1 2.590(4) .
O1 U2 1.775(3) .
O2 U2 1.788(3) .
O3 C16 1.260(5) .
O3 U2 2.396(3) .
O4 C16 1.251(5) .
O4 U1 2.425(3) .
O5 U2 2.096(3) .
O5 U1 2.119(3) .
O6 U1 1.772(3) .
O7 U1 1.766(3) .
O8 U3 1.765(3) .
O9 U3 1.753(3) .
O10 U3 2.446(3) .
O11 U3 2.480(3) .
O12 U3 2.478(3) .
O13 U3 2.485(3) .
O14 U3 2.461(3) .
O15 U3 2.452(3) .
O16 Sm1 2.492(4) .
O17 Sm1 2.493(3) .
O18 C71 1.261(6) .
O18 Sm1 2.511(3) .
O19 C71 1.258(6) .
O19 Sm1 2.508(4) .
O20 Sm1 2.330(3) .
O21 Sm1 2.376(3) .
Sm1 C71 2.861(5) .
U1 U2 3.9818(2) .
C71 C72B 1.485(14) .
C71 C72A 1.500(10) .
C72A C73A 1.38(3) .
C72A S6A 1.65(2) .
C73A C74A 1.60(2) .
C73A H73A 0.9300 .
C74A C75A 1.314(12) .
C74A H74A 0.9300 .
C75A S6A 1.485(13) .
C75A H75A 0.9300 .
C72B C73B 1.37(3) .
C72B S6B 1.64(4) .
C73B C74B 1.63(3) .
C73B H73B 0.9300 .
C74B C75B 1.330(16) .
C74B S6B 2.28(2) .
C74B H74B 0.9300 .
C75B S6B 1.427(19) .
C75B H75B 0.9300 .
C37 C38A 1.387(16) .
C37 C38B 1.42(2) .
C37 S2B 1.637(13) .
C37 S2A 1.684(5) .
C38A C39A 1.428(17) .
C38A H38A 0.9300 .
C39A C40A 1.362(11) .
C39A H39A 0.9300 .
C40A S2A 1.704(10) .
C40A H40A 0.9300 .
C38B C39B 1.45(2) .
C38B H38B 0.9300 .
C39B C40B 1.361(19) .
C39B H39B 0.9300 .
C40B S2B 1.70(2) .
C40B H40B 0.9300 .
C47 C48B 1.30(2) .
C47 C48A 1.314(13) .
C47 S4B 1.665(11) .
C47 S4A 1.715(5) .
C48A C49A 1.417(17) .
C48A H48A 0.9300 .
C49A C50A 1.343(10) .
C49A H49A 0.9300 .
C50A S4A 1.726(11) .
C50A H50A 0.9300 .
C48B C49B 1.42(3) .
C48B H48B 0.9300 .
C49B C50B 1.352(18) .
C49B H49B 0.9300 .
C50B S4B 1.74(2) .
C50B H50B 0.9300 .
C77A C78A 1.32(4) .
C77A S7A 1.72(4) .
C78A C79A 1.45(3) .
C78A H78A 0.9300 .
C79A C80A 1.309(16) .
C79A H79A 0.9300 .
C80A S7A 1.742(18) .
C80A H80A 0.9300 .
C77B C78B 1.33(3) .
C77B S7B 1.71(3) .
C78B C79B 1.45(2) .
C78B H78B 0.9300 .
C79B C80B 1.320(12) .
C79B H79B 0.9300 .
C80B S7B 1.719(13) .
C80B H80B 0.9300 .
C16 C17B 1.53(3) .
C17A C18A 1.329(16) .
C17A S1A 1.707(10) .
C18A C19A 1.46(2) .
C18A H18A 0.9300 .
C19A C20A 1.303(13) .
C19A H19A 0.9300 .
C20A S1A 1.723(10) .
C20A H20A 0.9300 .
C17B C18B 1.35(3) .
C17B S1B 1.71(2) .
C18B C19B 1.48(3) .
C18B H18B 0.9300 .
C19B C20B 1.32(2) .
C19B H19B 0.9300 .
C20B S1B 1.72(2) .
C20B H20B 0.9300 .
